data_4079886
loop_
_publ_author_name
'Kanao, Keiichiro'
'Ikeda, Yousuke'
'Kimura, Kazuhiro'
'Kamimura, Sou'
'Tanabe, Yoshiaki'
'Mutoh, Yuichiro'
'Iwasaki, Masakazu'
'Ishii, Youichi'

_publ_section_title
;
 Transformations of Alkynes at a Cyclotriphosphato Ruthenium Complex
;
_journal_issue 2
_journal_name_full Organometallics
_journal_page_first 527
_journal_paper_doi 10.1021/om3009926
_journal_volume 32
_journal_year 2013
_chemical_formula_moiety 'C49 H42 Cl4 N3 O10 P5 Ru '
_chemical_formula_sum 'C49 H42 Cl4 N3 O10 P5 Ru'
_chemical_formula_weight 1230.64
_space_group_IT_number 2
_symmetry_cell_setting triclinic
_symmetry_Int_Tables_number 2
_symmetry_space_group_name_Hall '-P 1'
_symmetry_space_group_name_H-M 'P -1'
_cell_angle_alpha 84.18(2)
_cell_angle_beta 73.41(3)
_cell_angle_gamma 88.88(3)
_cell_formula_units_Z 2
_cell_length_a 10.584(3)
_cell_length_b 14.659(4)
_cell_length_c 17.808(7)
_cell_measurement_reflns_used 18109
_cell_measurement_temperature 108.1
_cell_measurement_theta_max 27.6
_cell_measurement_theta_min 3.0
_cell_volume 2634.1(15)
_computing_cell_refinement PROCESS-AUTO
_computing_data_collection PROCESS-AUTO
_computing_data_reduction CrystalStructure
_computing_publication_material 'CrystalStructure 3.6.0'
_computing_structure_refinement CRYSTALS
_computing_structure_solution SIR92
_diffrn_ambient_temperature 108.1
_diffrn_detector_area_resol_mean 10.00
_diffrn_measured_fraction_theta_full 0.9811
_diffrn_measured_fraction_theta_max 0.9811
_diffrn_measurement_device_type 'Rigaku RAXIS-RAPID'
_diffrn_measurement_method \w
_diffrn_radiation_type 'Mo K\a'
_diffrn_radiation_wavelength 0.7107
_diffrn_reflns_av_R_equivalents 0.063
_diffrn_reflns_limit_h_max 13
_diffrn_reflns_limit_h_min -13
_diffrn_reflns_limit_k_max 19
_diffrn_reflns_limit_k_min -19
_diffrn_reflns_limit_l_max 23
_diffrn_reflns_limit_l_min -23
_diffrn_reflns_number 24984
_diffrn_reflns_theta_full 27.48
_diffrn_reflns_theta_max 27.48
_exptl_absorpt_coefficient_mu 0.712
_exptl_absorpt_correction_T_max 0.867
_exptl_absorpt_correction_T_min 0.438
_exptl_absorpt_correction_type multi-scan
_exptl_absorpt_process_details
;
    Higashi, T. (1995). Program for Absorption Correction.
    Rigaku Corporation, Tokyo, Japan.
;
_exptl_crystal_colour dark_red
_exptl_crystal_density_diffrn 1.551
_exptl_crystal_density_method 'not measured'
_exptl_crystal_description needle
_exptl_crystal_F_000 1248.00
_exptl_crystal_size_max 0.30
_exptl_crystal_size_mid 0.30
_exptl_crystal_size_min 0.20
_refine_diff_density_max 1.05
_refine_diff_density_min -0.77
_refine_ls_extinction_method none
_refine_ls_goodness_of_fit_ref 1.000
_refine_ls_hydrogen_treatment refall
_refine_ls_number_parameters 691
_refine_ls_number_reflns 5117
_refine_ls_R_factor_gt 0.0560
_refine_ls_shift/su_max 0.0000
_refine_ls_structure_factor_coef F
_refine_ls_weighting_details 'w = 1/[0.0006Fo^2^ + 2.4750\s(Fo^2^)]'
_refine_ls_weighting_scheme calc
_refine_ls_wR_factor_ref 0.0570
_reflns_number_gt 5117
_reflns_number_total 11833
_reflns_threshold_expression F^2^>2.0\s(F^2^)
_cod_data_source_file om3009926_si_001.cif
_cod_data_source_block '_12.2CH2Cl2'
_cod_original_cell_volume 2634(1)
_cod_original_formula_sum 'C49 H42 Cl4 N3 O10 P5 Ru '
_cod_database_code 4079886

loop_
_symmetry_equiv_pos_site_id
_symmetry_equiv_pos_as_xyz
1 +X,+Y,+Z
2 -X,-Y,-Z

loop_
_atom_site_label
_atom_site_type_symbol
_atom_site_fract_x
_atom_site_fract_y
_atom_site_fract_z
_atom_site_U_iso_or_equiv
_atom_site_adp_type
_atom_site_occupancy
_atom_site_symmetry_multiplicity
_atom_site_calc_flag
_atom_site_refinement_flags
Ru(1) Ru 0.03176(7) 0.76235(5) 0.56604(4) 0.0256(2) Uani 1.00 1 d .
Cl(1) Cl 0.8173(3) 0.9393(2) 0.4383(2) 0.079(1) Uani 1.00 1 d .
Cl(2) Cl 0.5645(3) 0.8970(2) 0.4149(2) 0.092(1) Uani 1.00 1 d .
Cl(3) Cl 0.1125(3) 1.0633(2) 0.1820(2) 0.084(1) Uani 1.00 1 d .
Cl(4) Cl 0.1559(4) 1.0126(3) 0.0245(2) 0.114(2) Uani 1.00 1 d .
P(1) P 0.2799(2) 0.6565(2) 0.6033(1) 0.0304(7) Uani 1.00 1 d .
P(2) P 0.1745(2) 0.8035(2) 0.6955(1) 0.0319(7) Uani 1.00 1 d .
P(3) P 0.0346(2) 0.6328(1) 0.7240(1) 0.0276(6) Uani 1.00 1 d .
P(4) P 0.2690(2) 0.6745(1) 0.1243(1) 0.0269(6) Uani 1.00 1 d .
P(5) P 0.5039(2) 0.7711(1) 0.1317(1) 0.0268(6) Uani 1.00 1 d .
O(1) O 0.2100(5) 0.6868(4) 0.5425(3) 0.028(2) Uani 1.00 1 d .
O(2) O 0.1025(5) 0.8429(4) 0.6385(3) 0.031(2) Uani 1.00 1 d .
O(3) O -0.0397(5) 0.6637(4) 0.6664(3) 0.027(2) Uani 1.00 1 d .
O(4) O 0.2970(5) 0.7438(4) 0.6482(3) 0.030(2) Uani 1.00 1 d .
O(5) O 0.0824(5) 0.7230(4) 0.7539(3) 0.029(2) Uani 1.00 1 d .
O(6) O 0.1762(5) 0.5949(4) 0.6747(3) 0.027(2) Uani 1.00 1 d .
O(7) O 0.4058(5) 0.6092(4) 0.5797(3) 0.035(2) Uani 1.00 1 d .
O(8) O 0.2222(6) 0.8647(4) 0.7417(3) 0.039(2) Uani 1.00 1 d .
O(9) O -0.0250(5) 0.5678(4) 0.7918(3) 0.035(2) Uani 1.00 1 d .
O(10) O 0.1377(7) 0.8915(5) 0.4215(4) 0.056(2) Uani 1.00 1 d .
N(1) N -0.1522(6) 0.8143(5) 0.5988(4) 0.029(2) Uani 1.00 1 d .
N(2) N -0.0602(6) 0.6831(5) 0.5100(3) 0.024(2) Uani 1.00 1 d .
N(3) N 0.3753(7) 0.7550(4) 0.1049(4) 0.031(2) Uani 1.00 1 d .
C(1) C -0.188(1) 0.8868(7) 0.6406(5) 0.044(3) Uani 1.00 1 d .
C(2) C -0.319(1) 0.9096(7) 0.6700(5) 0.046(3) Uani 1.00 1 d .
C(3) C -0.4158(9) 0.8567(6) 0.6553(5) 0.043(3) Uani 1.00 1 d .
C(4) C -0.3788(8) 0.7837(6) 0.6113(5) 0.034(3) Uani 1.00 1 d .
C(5) C -0.2466(8) 0.7647(6) 0.5816(5) 0.029(2) Uani 1.00 1 d .
C(6) C -0.1941(8) 0.6918(5) 0.5303(4) 0.026(2) Uani 1.00 1 d .
C(7) C -0.2721(8) 0.6338(6) 0.5034(5) 0.030(2) Uani 1.00 1 d .
C(8) C -0.2124(9) 0.5698(6) 0.4545(5) 0.036(3) Uani 1.00 1 d .
C(9) C -0.0767(8) 0.5632(6) 0.4322(5) 0.032(3) Uani 1.00 1 d .
C(10) C -0.0031(8) 0.6204(6) 0.4609(4) 0.030(2) Uani 1.00 1 d .
C(11) C 0.0938(8) 0.8424(6) 0.4791(5) 0.032(3) Uani 1.00 1 d .
C(12) C 0.1158(8) 0.7092(6) 0.1883(5) 0.032(3) Uani 1.00 1 d .
C(13) C 0.106(1) 0.7966(7) 0.2148(6) 0.054(3) Uani 1.00 1 d .
C(14) C -0.011(1) 0.8234(8) 0.2630(7) 0.079(4) Uani 1.00 1 d .
C(15) C -0.122(1) 0.7651(9) 0.2855(6) 0.065(4) Uani 1.00 1 d .
C(16) C -0.1099(9) 0.6801(8) 0.2584(5) 0.044(3) Uani 1.00 1 d .
C(17) C 0.0058(8) 0.6513(6) 0.2105(5) 0.035(3) Uani 1.00 1 d .
C(18) C 0.2392(7) 0.6487(5) 0.0344(4) 0.023(2) Uani 1.00 1 d .
C(19) C 0.1904(8) 0.5627(6) 0.0274(5) 0.033(3) Uani 1.00 1 d .
C(20) C 0.1712(8) 0.5454(6) -0.0437(5) 0.036(3) Uani 1.00 1 d .
C(21) C 0.1943(8) 0.6123(6) -0.1061(5) 0.036(3) Uani 1.00 1 d .
C(22) C 0.2363(8) 0.6995(6) -0.0991(5) 0.035(3) Uani 1.00 1 d .
C(23) C 0.2620(8) 0.7169(6) -0.0298(5) 0.030(2) Uani 1.00 1 d .
C(24) C 0.3197(8) 0.5671(5) 0.1657(5) 0.028(2) Uani 1.00 1 d .
C(25) C 0.2687(8) 0.5346(6) 0.2448(5) 0.040(3) Uani 1.00 1 d .
C(26) C 0.318(1) 0.4540(7) 0.2731(6) 0.049(3) Uani 1.00 1 d .
C(27) C 0.415(1) 0.4069(7) 0.2240(7) 0.052(4) Uani 1.00 1 d .
C(28) C 0.468(1) 0.4383(7) 0.1443(6) 0.045(3) Uani 1.00 1 d .
C(29) C 0.4203(8) 0.5197(6) 0.1169(5) 0.034(3) Uani 1.00 1 d .
C(30) C 0.6491(8) 0.7395(5) 0.0592(4) 0.027(2) Uani 1.00 1 d .
C(31) C 0.6411(8) 0.7148(5) -0.0127(4) 0.026(2) Uani 1.00 1 d .
C(32) C 0.7527(9) 0.6953(6) -0.0704(5) 0.036(3) Uani 1.00 1 d .
C(33) C 0.8746(9) 0.6986(6) -0.0570(5) 0.039(3) Uani 1.00 1 d .
C(34) C 0.8841(9) 0.7223(6) 0.0150(5) 0.039(3) Uani 1.00 1 d .
C(35) C 0.7721(8) 0.7428(6) 0.0722(5) 0.035(3) Uani 1.00 1 d .
C(36) C 0.5035(8) 0.7116(6) 0.2257(4) 0.031(3) Uani 1.00 1 d .
C(37) C 0.4234(9) 0.7459(7) 0.2936(5) 0.042(3) Uani 1.00 1 d .
C(38) C 0.411(1) 0.6971(8) 0.3662(6) 0.056(4) Uani 1.00 1 d .
C(39) C 0.476(1) 0.6177(8) 0.3712(5) 0.049(3) Uani 1.00 1 d .
C(40) C 0.5541(9) 0.5822(7) 0.3059(5) 0.043(3) Uani 1.00 1 d .
C(41) C 0.5690(8) 0.6296(7) 0.2322(5) 0.036(3) Uani 1.00 1 d .
C(42) C 0.5185(8) 0.8918(6) 0.1388(5) 0.032(2) Uani 1.00 1 d .
C(43) C 0.4444(9) 0.9533(6) 0.1038(5) 0.043(3) Uani 1.00 1 d .
C(44) C 0.461(1) 1.0476(7) 0.1060(6) 0.054(3) Uani 1.00 1 d .
C(45) C 0.546(1) 1.0783(8) 0.1416(6) 0.063(4) Uani 1.00 1 d .
C(46) C 0.618(1) 1.0196(8) 0.1765(6) 0.055(3) Uani 1.00 1 d .
C(47) C 0.6050(8) 0.9244(6) 0.1757(5) 0.041(3) Uani 1.00 1 d .
C(48) C 0.677(1) 0.9840(8) 0.4149(9) 0.094(5) Uani 1.00 1 d .
C(49) C 0.033(1) 1.044(1) 0.1119(7) 0.090(5) Uani 1.00 1 d .
H(1) H -0.1204 0.9208 0.6513 0.053 Uiso 1.00 1 c R
H(2) H -0.3425 0.9627 0.6973 0.056 Uiso 1.00 1 c R
H(3) H -0.5064 0.8692 0.6778 0.052 Uiso 1.00 1 c R
H(4) H -0.4438 0.7475 0.6005 0.041 Uiso 1.00 1 c R
H(5) H -0.3653 0.6396 0.5190 0.037 Uiso 1.00 1 c R
H(6) H -0.2641 0.5291 0.4368 0.047 Uiso 1.00 1 c R
H(7) H -0.0347 0.5210 0.3960 0.040 Uiso 1.00 1 c R
H(8) H 0.0901 0.6147 0.4463 0.036 Uiso 1.00 1 c R
H(9) H 0.1813 0.8362 0.1996 0.058 Uiso 1.00 1 c R
H(10) H -0.0169 0.8820 0.2821 0.083 Uiso 1.00 1 c R
H(11) H -0.2034 0.7851 0.3174 0.072 Uiso 1.00 1 c R
H(12) H -0.1837 0.6394 0.2750 0.053 Uiso 1.00 1 c R
H(13) H 0.0112 0.5927 0.1916 0.043 Uiso 1.00 1 c R
H(14) H 0.1707 0.5172 0.0712 0.040 Uiso 1.00 1 c R
H(15) H 0.1411 0.4866 -0.0493 0.045 Uiso 1.00 1 c R
H(16) H 0.1830 0.5985 -0.1548 0.046 Uiso 1.00 1 c R
H(17) H 0.2453 0.7468 -0.1410 0.043 Uiso 1.00 1 c R
H(18) H 0.2960 0.7750 -0.0256 0.037 Uiso 1.00 1 c R
H(19) H 0.2012 0.5671 0.2788 0.048 Uiso 1.00 1 c R
H(20) H 0.2841 0.4308 0.3269 0.060 Uiso 1.00 1 c R
H(21) H 0.4469 0.3517 0.2445 0.068 Uiso 1.00 1 c R
H(22) H 0.5351 0.4049 0.1105 0.058 Uiso 1.00 1 c R
H(23) H 0.4559 0.5435 0.0635 0.042 Uiso 1.00 1 c R
H(24) H 0.5570 0.7131 -0.0218 0.031 Uiso 1.00 1 c R
H(25) H 0.7462 0.6800 -0.1198 0.043 Uiso 1.00 1 c R
H(26) H 0.9517 0.6832 -0.0961 0.044 Uiso 1.00 1 c R
H(27) H 0.9681 0.7255 0.0239 0.048 Uiso 1.00 1 c R
H(28) H 0.7788 0.7599 0.1210 0.042 Uiso 1.00 1 c R
H(29) H 0.3784 0.8021 0.2898 0.050 Uiso 1.00 1 c R
H(30) H 0.3574 0.7196 0.4129 0.067 Uiso 1.00 1 c R
H(31) H 0.4668 0.5853 0.4215 0.059 Uiso 1.00 1 c R
H(32) H 0.5979 0.5257 0.3109 0.053 Uiso 1.00 1 c R
H(33) H 0.6243 0.6065 0.1862 0.045 Uiso 1.00 1 c R
H(34) H 0.3841 0.9314 0.0790 0.050 Uiso 1.00 1 c R
H(35) H 0.4126 1.0902 0.0813 0.061 Uiso 1.00 1 c R
H(36) H 0.5549 1.1424 0.1429 0.068 Uiso 1.00 1 c R
H(37) H 0.6773 1.0429 0.2016 0.064 Uiso 1.00 1 c R
H(38) H 0.6558 0.8826 0.1991 0.049 Uiso 1.00 1 c R
H(39) H 0.6350 1.0239 0.4531 0.111 Uiso 1.00 1 c R
H(40) H 0.7033 1.0175 0.3643 0.111 Uiso 1.00 1 c R
H(41) H -0.0313 0.9962 0.1317 0.109 Uiso 1.00 1 c R
H(42) H -0.0095 1.0987 0.0990 0.109 Uiso 1.00 1 c R

loop_
_atom_site_aniso_label
_atom_site_aniso_U_11
_atom_site_aniso_U_22
_atom_site_aniso_U_33
_atom_site_aniso_U_12
_atom_site_aniso_U_13
_atom_site_aniso_U_23
Ru(1) 0.0258(4) 0.0342(5) 0.0188(4) -0.0066(3) -0.0092(3) -0.0023(3)
Cl(1) 0.107(3) 0.066(2) 0.071(2) -0.008(2) -0.045(2) 0.011(2)
Cl(2) 0.089(2) 0.085(2) 0.103(3) -0.018(2) -0.031(2) -0.003(2)
Cl(3) 0.088(2) 0.092(2) 0.073(2) 0.005(2) -0.023(2) -0.014(2)
Cl(4) 0.096(3) 0.172(4) 0.077(2) 0.005(3) -0.023(2) -0.027(3)
P(1) 0.026(1) 0.043(2) 0.024(1) -0.005(1) -0.010(1) -0.003(1)
P(2) 0.037(1) 0.036(1) 0.027(1) -0.012(1) -0.014(1) -0.004(1)
P(3) 0.031(1) 0.036(1) 0.018(1) -0.009(1) -0.009(1) -0.002(1)
P(4) 0.029(1) 0.033(1) 0.020(1) -0.009(1) -0.009(1) -0.000(1)
P(5) 0.029(1) 0.036(1) 0.015(1) -0.010(1) -0.005(1) -0.005(1)
O(1) 0.020(3) 0.041(4) 0.022(3) -0.001(3) -0.004(2) -0.002(3)
O(2) 0.034(3) 0.029(3) 0.029(3) -0.007(3) -0.011(3) -0.002(3)
O(3) 0.021(3) 0.036(3) 0.023(3) -0.004(3) -0.006(2) -0.006(3)
O(4) 0.020(3) 0.046(4) 0.026(3) -0.011(3) -0.010(2) -0.003(3)
O(5) 0.035(3) 0.038(3) 0.016(3) -0.012(3) -0.009(2) -0.001(3)
O(6) 0.028(3) 0.036(3) 0.020(3) -0.002(3) -0.009(2) -0.004(2)
O(7) 0.021(3) 0.051(4) 0.034(3) 0.002(3) -0.011(3) -0.004(3)
O(8) 0.050(4) 0.039(4) 0.036(3) -0.016(3) -0.023(3) -0.007(3)
O(9) 0.041(4) 0.040(4) 0.024(3) -0.015(3) -0.009(3) 0.003(3)
O(10) 0.066(5) 0.055(5) 0.044(4) -0.015(4) -0.016(4) 0.010(4)
N(1) 0.032(4) 0.035(4) 0.021(4) -0.001(3) -0.008(3) -0.004(3)
N(2) 0.019(4) 0.040(4) 0.013(3) -0.001(3) -0.005(3) -0.000(3)
N(3) 0.041(4) 0.030(4) 0.025(4) -0.015(3) -0.011(3) -0.003(3)
C(1) 0.051(7) 0.054(7) 0.029(5) -0.002(5) -0.012(5) -0.012(5)
C(2) 0.052(7) 0.050(7) 0.038(6) 0.003(5) -0.011(5) -0.016(5)
C(3) 0.037(6) 0.051(6) 0.042(6) 0.007(5) -0.014(5) -0.004(5)
C(4) 0.031(5) 0.045(6) 0.027(5) 0.001(4) -0.007(4) -0.009(4)
C(5) 0.031(5) 0.033(5) 0.025(5) -0.002(4) -0.012(4) -0.002(4)
C(6) 0.029(5) 0.032(5) 0.017(4) -0.001(4) -0.008(4) 0.004(4)
C(7) 0.027(5) 0.039(5) 0.026(5) 0.000(4) -0.009(4) -0.004(4)
C(8) 0.046(6) 0.042(6) 0.030(5) -0.007(5) -0.024(4) -0.006(4)
C(9) 0.034(5) 0.045(6) 0.021(4) -0.001(4) -0.012(4) -0.010(4)
C(10) 0.029(5) 0.043(6) 0.019(4) -0.000(4) -0.009(4) -0.001(4)
C(11) 0.031(5) 0.037(6) 0.033(5) 0.001(4) -0.016(4) -0.002(4)
C(12) 0.025(5) 0.046(6) 0.022(4) -0.003(4) -0.004(4) -0.001(4)
C(13) 0.046(6) 0.051(7) 0.049(6) -0.005(5) 0.019(5) -0.016(5)
C(14) 0.068(8) 0.062(8) 0.078(9) -0.014(7) 0.026(7) -0.015(7)
C(15) 0.044(7) 0.09(1) 0.043(7) 0.024(7) 0.008(5) 0.002(7)
C(16) 0.025(5) 0.073(8) 0.035(5) 0.004(5) -0.014(4) 0.002(5)
C(17) 0.034(5) 0.050(6) 0.024(5) 0.000(5) -0.012(4) -0.000(4)
C(18) 0.018(4) 0.033(5) 0.020(4) -0.003(4) -0.009(3) 0.001(4)
C(19) 0.036(5) 0.035(5) 0.029(5) -0.012(4) -0.014(4) 0.003(4)
C(20) 0.038(5) 0.039(6) 0.035(5) -0.017(4) -0.014(4) -0.008(4)
C(21) 0.036(5) 0.058(6) 0.022(5) -0.005(5) -0.016(4) -0.007(4)
C(22) 0.034(5) 0.049(6) 0.024(5) -0.003(5) -0.013(4) 0.003(4)
C(23) 0.028(5) 0.033(5) 0.034(5) -0.001(4) -0.016(4) -0.003(4)
C(24) 0.034(5) 0.028(5) 0.031(5) -0.015(4) -0.023(4) 0.002(4)
C(25) 0.028(5) 0.053(6) 0.038(6) -0.019(5) -0.014(4) 0.013(5)
C(26) 0.044(6) 0.058(7) 0.048(6) -0.025(6) -0.031(5) 0.034(6)
C(27) 0.044(6) 0.037(6) 0.088(9) -0.011(5) -0.043(6) 0.008(6)
C(28) 0.050(6) 0.041(6) 0.055(7) -0.001(5) -0.031(5) -0.001(5)
C(29) 0.042(5) 0.029(5) 0.035(5) -0.003(4) -0.016(5) -0.006(4)
C(30) 0.028(5) 0.033(5) 0.022(4) -0.010(4) -0.007(4) -0.003(4)
C(31) 0.033(5) 0.029(5) 0.016(4) -0.010(4) -0.007(4) 0.002(4)
C(32) 0.051(6) 0.039(6) 0.018(4) -0.009(5) -0.009(4) -0.002(4)
C(33) 0.036(6) 0.049(6) 0.024(5) 0.001(5) 0.000(4) -0.001(4)
C(34) 0.035(5) 0.051(6) 0.035(5) -0.002(5) -0.015(4) -0.007(5)
C(35) 0.040(5) 0.048(6) 0.017(4) -0.009(5) -0.004(4) -0.006(4)
C(36) 0.021(5) 0.056(6) 0.016(4) -0.016(4) -0.004(4) -0.004(4)
C(37) 0.046(6) 0.057(7) 0.023(5) -0.010(5) -0.007(4) -0.007(5)
C(38) 0.056(7) 0.087(9) 0.024(5) -0.014(7) -0.009(5) -0.007(6)
C(39) 0.047(6) 0.080(8) 0.022(5) -0.033(6) -0.017(5) 0.016(5)
C(40) 0.034(5) 0.065(7) 0.033(5) -0.026(5) -0.017(4) 0.014(5)
C(41) 0.032(5) 0.052(6) 0.028(5) -0.014(5) -0.015(4) 0.000(4)
C(42) 0.034(5) 0.042(6) 0.016(4) -0.015(4) 0.004(4) -0.011(4)
C(43) 0.052(6) 0.047(6) 0.025(5) -0.017(5) -0.004(4) -0.006(4)
C(44) 0.075(8) 0.038(6) 0.039(6) -0.012(6) 0.001(5) -0.011(5)
C(45) 0.084(9) 0.050(8) 0.036(6) -0.033(7) 0.020(6) -0.020(5)
C(46) 0.053(7) 0.069(8) 0.039(6) -0.037(6) 0.006(5) -0.032(6)
C(47) 0.038(5) 0.053(6) 0.031(5) -0.023(5) -0.003(4) -0.017(5)
C(48) 0.077(9) 0.065(9) 0.14(1) -0.027(7) -0.038(9) 0.040(8)
C(49) 0.076(9) 0.13(1) 0.065(8) 0.013(8) -0.021(7) -0.020(8)

loop_
_atom_type_symbol
_atom_type_description
_atom_type_scat_dispersion_real
_atom_type_scat_dispersion_imag
_atom_type_scat_source
C C 0.003 0.002
;
International Tables for Crystallography
(1992, Vol. C, Tables 4.2.6.8 and 6.1.1.4)
;
H H 0.000 0.000
;
International Tables for Crystallography
(1992, Vol. C, Table 6.1.1.4)
;
N N 0.006 0.003
;
International Tables for Crystallography
(1992, Vol. C, Tables 4.2.6.8 and 6.1.1.4)
;
O O 0.011 0.006
;
International Tables for Crystallography
(1992, Vol. C, Tables 4.2.6.8 and 6.1.1.4)
;
P P 0.102 0.094
;
International Tables for Crystallography
(1992, Vol. C, Tables 4.2.6.8 and 6.1.1.4)
;
Cl Cl 0.148 0.159
;
International Tables for Crystallography
(1992, Vol. C, Tables 4.2.6.8 and 6.1.1.4)
;
Ru Ru -1.259 0.836
;
International Tables for Crystallography
(1992, Vol. C, Tables 4.2.6.8 and 6.1.1.4)
;

loop_
_geom_angle_atom_site_label_1
_geom_angle_atom_site_label_2
_geom_angle_atom_site_label_3
_geom_angle
Ru(1) O(1) P(1) 124.1(3)
O(2) Ru(1) O(1) 90.0(2)
O(3) Ru(1) O(1) 86.2(2)
N(1) Ru(1) O(1) 170.3(2)
N(2) Ru(1) O(1) 95.5(2)
C(11) Ru(1) O(1) 92.5(3)
Ru(1) O(2) P(2) 123.3(3)
O(3) Ru(1) O(2) 88.5(2)
N(1) Ru(1) O(2) 93.5(3)
N(2) Ru(1) O(2) 171.7(2)
C(11) Ru(1) O(2) 93.1(3)
Ru(1) O(3) P(3) 124.7(3)
N(1) Ru(1) O(3) 84.8(2)
N(2) Ru(1) O(3) 85.7(2)
C(11) Ru(1) O(3) 178.0(3)
N(2) Ru(1) N(1) 80.2(3)
Ru(1) N(1) C(1) 125.3(6)
Ru(1) N(1) C(5) 114.8(5)
C(11) Ru(1) N(1) 96.3(3)
Ru(1) N(2) C(6) 114.4(5)
Ru(1) N(2) C(10) 126.4(6)
C(11) Ru(1) N(2) 92.9(4)
Ru(1) C(11) O(10) 177.2(7)
Cl(1) C(48) Cl(2) 111.9(6)
Cl(3) C(49) Cl(4) 108.1(7)
O(4) P(1) O(1) 108.6(3)
O(6) P(1) O(1) 107.5(3)
O(7) P(1) O(1) 119.5(3)
P(1) O(4) P(2) 123.7(3)
O(6) P(1) O(4) 100.2(3)
O(7) P(1) O(4) 109.3(3)
P(1) O(6) P(3) 123.2(3)
O(7) P(1) O(6) 110.1(3)
O(4) P(2) O(2) 108.3(3)
O(5) P(2) O(2) 107.9(3)
O(8) P(2) O(2) 119.4(3)
O(5) P(2) O(4) 100.8(3)
O(8) P(2) O(4) 109.1(3)
P(2) O(5) P(3) 123.7(3)
O(8) P(2) O(5) 109.8(3)
O(5) P(3) O(3) 107.8(3)
O(6) P(3) O(3) 107.6(3)
O(9) P(3) O(3) 120.3(3)
O(6) P(3) O(5) 100.1(3)
O(9) P(3) O(5) 109.1(3)
O(9) P(3) O(6) 109.9(3)
P(4) N(3) P(5) 133.7(4)
C(12) P(4) N(3) 110.5(4)
C(18) P(4) N(3) 109.0(3)
C(24) P(4) N(3) 114.8(4)
P(4) C(12) C(13) 119.3(6)
P(4) C(12) C(17) 120.9(7)
C(18) P(4) C(12) 107.8(4)
C(24) P(4) C(12) 109.6(4)
P(4) C(18) C(19) 121.3(6)
P(4) C(18) C(23) 119.4(6)
C(24) P(4) C(18) 104.9(4)
P(4) C(24) C(25) 122.5(6)
P(4) C(24) C(29) 117.5(6)
C(36) P(5) N(3) 114.9(4)
C(30) P(5) N(3) 110.9(4)
C(42) P(5) N(3) 108.2(4)
C(36) P(5) C(30) 108.4(4)
P(5) C(30) C(31) 120.3(6)
P(5) C(30) C(35) 120.8(6)
C(42) P(5) C(30) 106.8(4)
P(5) C(36) C(37) 117.8(7)
P(5) C(36) C(41) 122.4(6)
C(42) P(5) C(36) 107.3(4)
P(5) C(42) C(43) 118.8(7)
P(5) C(42) C(47) 121.2(7)
C(5) N(1) C(1) 119.6(7)
N(1) C(1) C(2) 121.3(9)
N(1) C(5) C(6) 114.3(7)
N(1) C(5) C(4) 120.9(8)
N(2) C(6) C(5) 114.9(7)
C(10) N(2) C(6) 119.0(7)
N(2) C(6) C(7) 120.8(7)
N(2) C(10) C(9) 121.7(7)
C(1) C(2) C(3) 119.2(9)
C(2) C(3) C(4) 119.3(8)
C(3) C(4) C(5) 119.6(9)
C(4) C(5) C(6) 124.8(8)
C(5) C(6) C(7) 124.3(7)
C(6) C(7) C(8) 119.3(8)
C(7) C(8) C(9) 119.7(9)
C(8) C(9) C(10) 119.4(8)
C(17) C(12) C(13) 119.7(7)
C(12) C(13) C(14) 119.2(9)
C(12) C(17) C(16) 119.6(9)
C(13) C(14) C(15) 120(1)
C(14) C(15) C(16) 118.7(9)
C(15) C(16) C(17) 121.7(9)
C(23) C(18) C(19) 119.3(8)
C(18) C(19) C(20) 119.2(7)
C(18) C(23) C(22) 120.5(8)
C(19) C(20) C(21) 121.1(8)
C(20) C(21) C(22) 120.6(8)
C(21) C(22) C(23) 119.2(8)
C(29) C(24) C(25) 119.9(8)
C(24) C(25) C(26) 119.0(8)
C(24) C(29) C(28) 121.5(8)
C(25) C(26) C(27) 120.5(9)
C(26) C(27) C(28) 121(1)
C(27) C(28) C(29) 117.4(8)
C(35) C(30) C(31) 118.8(7)
C(30) C(31) C(32) 120.8(8)
C(30) C(35) C(34) 120.6(8)
C(31) C(32) C(33) 120.1(8)
C(32) C(33) C(34) 119.8(7)
C(33) C(34) C(35) 119.9(9)
C(41) C(36) C(37) 119.6(8)
C(36) C(37) C(38) 119.2(9)
C(36) C(41) C(40) 119.7(8)
C(37) C(38) C(39) 120.3(9)
C(38) C(39) C(40) 121.8(9)
C(39) C(40) C(41) 119.4(9)
C(42) C(43) C(44) 118(1)
C(47) C(42) C(43) 120.0(8)
C(42) C(47) C(46) 119.4(9)
C(43) C(44) C(45) 120(1)
C(44) C(45) C(46) 121(1)
C(45) C(46) C(47) 119(1)
Cl(1) C(48) H(39) 108.4447
Cl(1) C(48) H(40) 109.1703
Cl(2) C(48) H(39) 108.6238
Cl(2) C(48) H(40) 109.2282
Cl(3) C(49) H(41) 110.4974
Cl(3) C(49) H(42) 109.1021
Cl(4) C(49) H(41) 110.2510
Cl(4) C(49) H(42) 109.4203
N(1) C(1) H(1) 118.1799
N(2) C(10) H(8) 119.1513
H(1) C(1) C(2) 120.4898
C(1) C(2) H(2) 120.5802
H(2) C(2) C(3) 120.1415
C(2) C(3) H(3) 120.1582
C(3) C(4) H(4) 120.0751
H(3) C(3) C(4) 120.5077
H(4) C(4) C(5) 120.3281
C(6) C(7) H(5) 120.0007
H(5) C(7) C(8) 120.7460
C(7) C(8) H(6) 120.1709
C(8) C(9) H(7) 119.8714
H(6) C(8) C(9) 120.0927
C(9) C(10) H(8) 119.1089
H(7) C(9) C(10) 120.6575
C(12) C(13) H(9) 119.7927
C(12) C(17) H(13) 119.9877
H(9) C(13) C(14) 120.9836
C(13) C(14) H(10) 119.0912
H(10) C(14) C(15) 119.9135
C(14) C(15) H(11) 120.3474
C(15) C(16) H(12) 118.9352
H(11) C(15) C(16) 120.9366
C(16) C(17) H(13) 120.3660
H(12) C(16) C(17) 119.2841
C(18) C(19) H(14) 119.8890
C(18) C(23) H(18) 119.5860
H(14) C(19) C(20) 120.9550
C(19) C(20) H(15) 119.5398
H(15) C(20) C(21) 119.3327
C(20) C(21) H(16) 119.7276
C(21) C(22) H(17) 120.2337
H(16) C(21) C(22) 119.6643
C(22) C(23) H(18) 119.8797
H(17) C(22) C(23) 120.5875
C(24) C(25) H(19) 120.5168
C(24) C(29) H(23) 119.0707
H(19) C(25) C(26) 120.4453
C(25) C(26) H(20) 120.1973
H(20) C(26) C(27) 119.2987
C(26) C(27) H(21) 119.1507
C(27) C(28) H(22) 121.1167
H(21) C(27) C(28) 119.2228
C(28) C(29) H(23) 119.3885
H(22) C(28) C(29) 121.5166
C(30) C(31) H(24) 118.8197
C(30) C(35) H(28) 119.5468
H(24) C(31) C(32) 120.3492
C(31) C(32) H(25) 120.0816
H(25) C(32) C(33) 119.8590
C(32) C(33) H(26) 120.2556
C(33) C(34) H(27) 119.8015
H(26) C(33) C(34) 119.9260
C(34) C(35) H(28) 119.8293
H(27) C(34) C(35) 120.3194
C(36) C(37) H(29) 120.1252
C(36) C(41) H(33) 119.7208
C(37) C(38) H(30) 120.2708
H(29) C(37) C(38) 120.6598
H(30) C(38) C(39) 119.4351
C(38) C(39) H(31) 119.2089
H(31) C(39) C(40) 118.9623
C(39) C(40) H(32) 120.2784
C(40) C(41) H(33) 120.5324
H(32) C(40) C(41) 120.3654
C(42) C(43) H(34) 120.4237
C(42) C(47) H(38) 119.9210
H(34) C(43) C(44) 120.8021
C(43) C(44) H(35) 119.5972
H(35) C(44) C(45) 119.8614
C(44) C(45) H(36) 119.0624
C(45) C(46) H(37) 119.9723
H(36) C(45) C(46) 119.3425
C(46) C(47) H(38) 120.6930
H(37) C(46) C(47) 120.2688
H(40) C(48) H(39) 109.4649
H(42) C(49) H(41) 109.4628

loop_
_geom_bond_atom_site_label_1
_geom_bond_atom_site_label_2
_geom_bond_distance
Ru(1) O(1) 2.126(5)
Ru(1) O(2) 2.125(6)
Ru(1) O(3) 2.146(5)
Ru(1) N(1) 2.024(7)
Ru(1) N(2) 2.032(7)
Ru(1) C(11) 1.813(8)
Cl(1) C(48) 1.75(1)
Cl(2) C(48) 1.76(1)
Cl(3) C(49) 1.74(1)
Cl(4) C(49) 1.82(1)
P(1) O(1) 1.505(6)
P(1) O(4) 1.615(6)
P(1) O(6) 1.626(5)
P(1) O(7) 1.461(6)
P(2) O(2) 1.500(6)
P(2) O(4) 1.624(5)
P(2) O(5) 1.625(5)
P(2) O(8) 1.464(7)
P(3) O(3) 1.493(6)
P(3) O(5) 1.616(6)
P(3) O(6) 1.625(5)
P(3) O(9) 1.456(5)
P(4) N(3) 1.589(7)
P(4) C(12) 1.794(8)
P(4) C(18) 1.794(9)
P(4) C(24) 1.808(8)
P(5) N(3) 1.593(8)
P(5) C(30) 1.790(7)
P(5) C(36) 1.807(8)
P(5) C(42) 1.800(9)
O(10) C(11) 1.17(1)
N(1) C(1) 1.34(1)
N(1) C(5) 1.37(1)
N(2) C(6) 1.37(1)
N(2) C(10) 1.35(1)
C(1) C(2) 1.38(1)
C(2) C(3) 1.40(1)
C(3) C(4) 1.38(1)
C(4) C(5) 1.38(1)
C(5) C(6) 1.47(1)
C(6) C(7) 1.40(1)
C(7) C(8) 1.37(1)
C(8) C(9) 1.38(1)
C(9) C(10) 1.38(1)
C(12) C(13) 1.40(1)
C(12) C(17) 1.39(1)
C(13) C(14) 1.37(1)
C(14) C(15) 1.40(2)
C(15) C(16) 1.37(2)
C(16) C(17) 1.36(1)
C(18) C(19) 1.40(1)
C(18) C(23) 1.41(1)
C(19) C(20) 1.39(1)
C(20) C(21) 1.37(1)
C(21) C(22) 1.39(1)
C(22) C(23) 1.39(1)
C(24) C(25) 1.39(1)
C(24) C(29) 1.39(1)
C(25) C(26) 1.39(1)
C(26) C(27) 1.37(1)
C(27) C(28) 1.40(1)
C(28) C(29) 1.39(1)
C(30) C(31) 1.39(1)
C(30) C(35) 1.39(1)
C(31) C(32) 1.37(1)
C(32) C(33) 1.38(1)
C(33) C(34) 1.39(1)
C(34) C(35) 1.38(1)
C(36) C(37) 1.40(1)
C(36) C(41) 1.39(1)
C(37) C(38) 1.39(1)
C(38) C(39) 1.35(2)
C(39) C(40) 1.36(1)
C(40) C(41) 1.39(1)
C(42) C(43) 1.40(1)
C(42) C(47) 1.39(1)
C(43) C(44) 1.40(1)
C(44) C(45) 1.35(2)
C(45) C(46) 1.36(2)
C(46) C(47) 1.41(1)
C(1) H(1) 0.9500
C(2) H(2) 0.9500
C(3) H(3) 0.9500
C(4) H(4) 0.9500
C(7) H(5) 0.9500
C(8) H(6) 0.9500
C(9) H(7) 0.9499
C(10) H(8) 0.9500
C(13) H(9) 0.9500
C(14) H(10) 0.9501
C(15) H(11) 0.9500
C(16) H(12) 0.9500
C(17) H(13) 0.9500
C(19) H(14) 0.9500
C(20) H(15) 0.9500
C(21) H(16) 0.9500
C(22) H(17) 0.9500
C(23) H(18) 0.9500
C(25) H(19) 0.9501
C(26) H(20) 0.9500
C(27) H(21) 0.9500
C(28) H(22) 0.9500
C(29) H(23) 0.9500
C(31) H(24) 0.9501
C(32) H(25) 0.9500
C(33) H(26) 0.9500
C(34) H(27) 0.9499
C(35) H(28) 0.9500
C(37) H(29) 0.9500
C(38) H(30) 0.9500
C(39) H(31) 0.9500
C(40) H(32) 0.9500
C(41) H(33) 0.9499
C(43) H(34) 0.9501
C(44) H(35) 0.9500
C(45) H(36) 0.9500
C(46) H(37) 0.9501
C(47) H(38) 0.9500
C(48) H(39) 0.9500
C(48) H(40) 0.9501
C(49) H(41) 0.9500
C(49) H(42) 0.9500
